data_4108251
loop_
_publ_author_name
'Vincent C\'esar'
'No\"el Lugan'
'Guy Lavigne'

_publ_contact_author 'Lugan, N.'
_publ_contact_author_email lugan@lcc-toulouse.fr
_publ_section_title
;
 A Stable Anionic N-Heterocyclic Carbene and Its Zwitterionic Complexes
;
_journal_name_full 'Journal of the American Chemical Society'
_journal_page_first 11286
_journal_page_last 11287
_journal_paper_doi 10.1021/ja804296t
_journal_volume 130
_journal_year 2008
_chemical_formula_moiety 'C93 H123 Li3 N6 O12, 2 (C4 H8 O) '
_chemical_formula_sum 'C101 H139 Li3 N6 O14'
_chemical_formula_weight 1682
_chemical_name_systematic
;
 ?
;
_space_group_IT_number 14
_symmetry_cell_setting monoclinic
_symmetry_Int_Tables_number 14
_symmetry_space_group_name_Hall '-P 2yn'
_symmetry_space_group_name_H-M 'P 1 21/n 1'
_atom_sites_solution_hydrogens geom
_atom_sites_solution_primary direct
_atom_sites_solution_secondary difmap
_audit_creation_date 2008-02-11T18:30:43-00:00
_audit_creation_method 'WinGX routine CIF_UPDATE'
_cell_angle_alpha 90.000(5)
_cell_angle_beta 97.401(5)
_cell_angle_gamma 90.000(5)
_cell_formula_units_Z 4
_cell_length_a 17.493(5)
_cell_length_b 21.431(5)
_cell_length_c 26.960(5)
_cell_measurement_reflns_used 190201
_cell_measurement_temperature 180(2)
_cell_measurement_theta_max 26.34
_cell_measurement_theta_min 1.22
_cell_measurement_wavelength 0.71073
_cell_volume 10023(4)
_computing_structure_refinement 'SHELXL-97 (Sheldrick, 1997)'
_diffrn_ambient_temperature 180(2)
_diffrn_measured_fraction_theta_full 0.996
_diffrn_measured_fraction_theta_max 0.996
_diffrn_measurement_device_type 'Bruker APEX II'
_diffrn_measurement_method 'phi and omega scans'
_diffrn_radiation_monochromator graphite
_diffrn_radiation_probe x-ray
_diffrn_radiation_type MoK\a
_diffrn_radiation_wavelength 0.71073
_diffrn_reflns_av_R_equivalents 0.0923
_diffrn_reflns_av_unetI/netI 0.1065
_diffrn_reflns_limit_h_max 21
_diffrn_reflns_limit_h_min -21
_diffrn_reflns_limit_k_max 23
_diffrn_reflns_limit_k_min -26
_diffrn_reflns_limit_l_max 33
_diffrn_reflns_limit_l_min -33
_diffrn_reflns_number 190201
_diffrn_reflns_theta_full 26.34
_diffrn_reflns_theta_max 26.34
_diffrn_reflns_theta_min 1.22
_diffrn_standards_decay_% 0
_diffrn_standards_interval_count 0
_diffrn_standards_number 0
_exptl_absorpt_coefficient_mu 0.07
_exptl_absorpt_correction_T_max 0.986
_exptl_absorpt_correction_T_min 0.983
_exptl_absorpt_correction_type multi-scan
_exptl_absorpt_process_details
;
'SADABS, Sheldrick, Bruker, 2000'
;
_exptl_crystal_colour colourless
_exptl_crystal_density_diffrn 1.078
_exptl_crystal_description block
_exptl_crystal_F_000 3632
_exptl_crystal_size_max 0.30
_exptl_crystal_size_mid 0.20
_exptl_crystal_size_min 0.20
_refine_diff_density_max 0.399
_refine_diff_density_min -0.333
_refine_diff_density_rms 0.06
_refine_ls_extinction_method none
_refine_ls_goodness_of_fit_ref 1.03
_refine_ls_hydrogen_treatment riding
_refine_ls_matrix_type full
_refine_ls_number_parameters 1085
_refine_ls_number_reflns 20375
_refine_ls_number_restraints 98
_refine_ls_restrained_S_all 1.031
_refine_ls_R_factor_all 0.2252
_refine_ls_R_factor_gt 0.1076
_refine_ls_shift/su_max 0.016
_refine_ls_shift/su_mean 0.002
_refine_ls_structure_factor_coef Fsqd
_refine_ls_weighting_details 'calc w=1/[\s^2^(Fo^2^)+(0.1593P)^2^+3.6601P] where P=(Fo^2^+2Fc^2^)/3'
_refine_ls_weighting_scheme calc
_refine_ls_wR_factor_gt 0.2784
_refine_ls_wR_factor_ref 0.3275
_reflns_number_gt 8659
_reflns_number_total 20375
_reflns_threshold_expression >2sigma(I)
_cod_data_source_file ja804296t-file005.cif
_cod_data_source_block 2a-Li
_cod_original_sg_symbol_H-M 'P 21/n'
_cod_database_code 4108251

loop_
_symmetry_equiv_pos_as_xyz
'x, y, z'
'-x+1/2, y+1/2, -z+1/2'
'-x, -y, -z'
'x-1/2, -y-1/2, z-1/2'

loop_
_atom_site_label
_atom_site_type_symbol
_atom_site_fract_x
_atom_site_fract_y
_atom_site_fract_z
_atom_site_U_iso_or_equiv
_atom_site_adp_type
_atom_site_occupancy
_atom_site_symmetry_multiplicity
_atom_site_calc_flag
_atom_site_refinement_flags
_atom_site_disorder_assembly
_atom_site_disorder_group
Li13 Li 0.9067(4) 0.3006(3) 0.9014(3) 0.0572(19) Uani 1 1 d . A .
O43 O 0.8535(2) 0.3437(2) 0.83948(17) 0.1034(14) Uani 1 1 d D . .
C283 C 0.8900(8) 0.3783(7) 0.8050(6) 0.127(4) Uani 0.517(7) 1 d PDU A 1
H28A H 0.922 0.3518 0.7871 0.152 Uiso 0.517(7) 1 calc PR A 1
H28B H 0.9215 0.4114 0.8216 0.152 Uiso 0.517(7) 1 calc PR A 1
C293 C 0.8219(9) 0.4051(9) 0.7697(7) 0.141(3) Uani 0.517(7) 1 d PDU A 1
H29A H 0.817 0.4495 0.7758 0.169 Uiso 0.517(7) 1 calc PR A 1
H29B H 0.8308 0.3995 0.7352 0.169 Uiso 0.517(7) 1 calc PR A 1
C303 C 0.7554(10) 0.3749(9) 0.7780(8) 0.143(3) Uani 0.517(7) 1 d PDU A 1
H30A H 0.7304 0.3557 0.7475 0.172 Uiso 0.517(7) 1 calc PR A 1
H30B H 0.7195 0.4033 0.7908 0.172 Uiso 0.517(7) 1 calc PR A 1
C313 C 0.7815(8) 0.3299(7) 0.8134(7) 0.149(4) Uani 0.517(7) 1 d PDU A 1
H31A H 0.7843 0.29 0.7968 0.179 Uiso 0.517(7) 1 calc PR A 1
H31B H 0.7444 0.3259 0.8371 0.179 Uiso 0.517(7) 1 calc PR A 1
C284 C 0.8402(13) 0.3490(9) 0.7888(4) 0.140(3) Uani 0.483(7) 1 d PDU A 2
H28C H 0.8221 0.3095 0.7741 0.168 Uiso 0.483(7) 1 calc PR A 2
H28D H 0.8875 0.3602 0.7757 0.168 Uiso 0.483(7) 1 calc PR A 2
C294 C 0.7788(12) 0.4000(10) 0.7757(8) 0.143(4) Uani 0.483(7) 1 d PDU A 2
H29C H 0.8022 0.4365 0.7628 0.171 Uiso 0.483(7) 1 calc PR A 2
H29D H 0.739 0.3848 0.7501 0.171 Uiso 0.483(7) 1 calc PR A 2
C304 C 0.7472(10) 0.4152(9) 0.8178(6) 0.147(4) Uani 0.483(7) 1 d PDU A 2
H30C H 0.7422 0.46 0.8213 0.177 Uiso 0.483(7) 1 calc PR A 2
H30D H 0.6972 0.3957 0.8182 0.177 Uiso 0.483(7) 1 calc PR A 2
C314 C 0.8010(10) 0.3910(8) 0.8537(5) 0.156(5) Uani 0.483(7) 1 d PDU A 2
H31C H 0.7739 0.3734 0.8797 0.187 Uiso 0.483(7) 1 calc PR A 2
H31D H 0.8319 0.4254 0.8687 0.187 Uiso 0.483(7) 1 calc PR A 2
C11 C 0.6425(3) 0.2359(2) 0.97492(18) 0.0666(13) Uani 1 1 d . . .
C12 C 0.7013(3) 0.1477(2) 0.66151(17) 0.0632(13) Uani 1 1 d . . .
C13 C 1.0968(2) 0.1042(2) 0.91160(16) 0.0466(10) Uani 1 1 d . . .
C21 C 0.6743(3) 0.1613(2) 0.90900(16) 0.0523(11) Uani 1 1 d . . .
C22 C 0.8297(2) 0.10436(18) 0.69592(15) 0.0454(10) Uani 1 1 d . . .
C23 C 1.0150(2) 0.19466(18) 0.87983(16) 0.0425(10) Uani 1 1 d . A .
C31 C 0.7421(2) 0.1943(2) 0.90450(16) 0.0495(11) Uani 1 1 d . . .
C32 C 0.7969(2) 0.07987(18) 0.73703(15) 0.0420(10) Uani 1 1 d . . .
C33 C 1.0107(2) 0.17094(18) 0.83064(15) 0.0423(10) Uani 1 1 d . . .
C41 C 0.7628(3) 0.2469(2) 0.93379(17) 0.0550(12) Uani 1 1 d . A .
C42 C 0.7191(2) 0.08886(19) 0.74206(15) 0.0462(10) Uani 1 1 d . . .
C43 C 1.0481(2) 0.11571(18) 0.82161(15) 0.0413(10) Uani 1 1 d . . .
C51 C 0.7930(3) 0.1722(2) 0.86706(17) 0.0584(12) Uani 1 1 d . . .
H51A H 0.7642 0.1723 0.8342 0.088 Uiso 1 1 calc R . .
H51B H 0.8106 0.1307 0.8754 0.088 Uiso 1 1 calc R . .
H51C H 0.8365 0.1996 0.8676 0.088 Uiso 1 1 calc R . .
C52 C 0.8475(2) 0.0446(2) 0.77698(16) 0.0507(11) Uani 1 1 d . . .
H52A H 0.8792 0.0735 0.7977 0.076 Uiso 1 1 calc R . .
H52B H 0.8797 0.0161 0.7616 0.076 Uiso 1 1 calc R . .
H52C H 0.8158 0.0216 0.7971 0.076 Uiso 1 1 calc R . .
C53 C 0.9652(3) 0.2054(2) 0.78861(17) 0.0602(12) Uani 1 1 d . . .
H53A H 0.9944 0.2079 0.7609 0.09 Uiso 1 1 calc R . .
H53B H 0.9542 0.2467 0.7994 0.09 Uiso 1 1 calc R . .
H53C H 0.9177 0.1837 0.7785 0.09 Uiso 1 1 calc R . .
C61 C 0.5538(3) 0.1543(2) 0.94838(18) 0.0626(13) Uani 1 1 d . . .
C62 C 0.8072(2) 0.1601(3) 0.6158(2) 0.0709(16) Uani 1 1 d . . .
C63 C 1.0589(2) 0.17942(18) 0.96901(15) 0.0435(10) Uani 1 1 d . . .
C71 C 0.4909(3) 0.1655(2) 0.91230(18) 0.0635(13) Uani 1 1 d . . .
C72 C 0.8052(3) 0.1201(4) 0.5749(2) 0.090(2) Uani 1 1 d . . .
C73 C 1.0003(2) 0.15837(18) 0.99586(16) 0.0464(10) Uani 1 1 d . . .
C81 C 0.4217(3) 0.1361(3) 0.9178(2) 0.0801(16) Uani 1 1 d . . .
H81 H 0.3795 0.1429 0.8937 0.096 Uiso 1 1 calc R . .
C82 C 0.8364(4) 0.1462(5) 0.5330(2) 0.124(3) Uani 1 1 d . . .
H82 H 0.8354 0.1215 0.5046 0.148 Uiso 1 1 calc R . .
C83 C 1.0038(2) 0.17793(19) 1.04523(16) 0.0495(11) Uani 1 1 d . . .
H83 H 0.9659 0.164 1.0638 0.059 Uiso 1 1 calc R . .
C91 C 0.4132(5) 0.0973(3) 0.9575(3) 0.098(2) Uani 1 1 d . . .
C92 C 0.8670(4) 0.2032(6) 0.5311(4) 0.140(4) Uani 1 1 d . . .
C93 C 1.0601(3) 0.2167(2) 1.06800(17) 0.0546(12) Uani 1 1 d . . .
C101 C 0.4772(6) 0.0861(3) 0.9915(3) 0.113(2) Uani 1 1 d . . .
H101 H 0.4728 0.0585 1.0176 0.136 Uiso 1 1 calc R . .
C102 C 0.8656(4) 0.2405(4) 0.5731(4) 0.131(4) Uani 1 1 d . . .
H102 H 0.885 0.2808 0.5722 0.157 Uiso 1 1 calc R . .
C103 C 1.1172(3) 0.2363(2) 1.04000(18) 0.0580(12) Uani 1 1 d . . .
H103 H 1.1563 0.2622 1.0549 0.07 Uiso 1 1 calc R . .
C111 C 0.5497(4) 0.1145(3) 0.9885(2) 0.0886(17) Uani 1 1 d . . .
C112 C 0.8368(3) 0.2212(3) 0.6167(3) 0.091(2) Uani 1 1 d . . .
C113 C 1.1176(2) 0.21832(19) 0.99020(17) 0.0519(11) Uani 1 1 d . . .
C121 C 0.4968(3) 0.2093(3) 0.8704(2) 0.0813(16) Uani 1 1 d . . .
H12A H 0.526 0.1903 0.8467 0.122 Uiso 1 1 calc R . .
H12B H 0.5221 0.2469 0.8831 0.122 Uiso 1 1 calc R . .
H12C H 0.446 0.2192 0.8543 0.122 Uiso 1 1 calc R . .
C122 C 0.7722(4) 0.0564(4) 0.5764(2) 0.112(2) Uani 1 1 d . . .
H12D H 0.7643 0.0394 0.5432 0.169 Uiso 1 1 calc R . .
H12E H 0.7237 0.0585 0.5895 0.169 Uiso 1 1 calc R . .
H12F H 0.8071 0.0302 0.5975 0.169 Uiso 1 1 calc R . .
C123 C 0.9372(3) 0.1149(2) 0.97367(18) 0.0636(13) Uani 1 1 d . . .
H12G H 0.9084 0.1342 0.945 0.095 Uiso 1 1 calc R . .
H12H H 0.9034 0.106 0.9982 0.095 Uiso 1 1 calc R . .
H12I H 0.9596 0.0767 0.9637 0.095 Uiso 1 1 calc R . .
C131 C 0.3357(5) 0.0666(4) 0.9615(4) 0.151(3) Uani 1 1 d . . .
H13A H 0.3419 0.0357 0.9875 0.227 Uiso 1 1 calc R . .
H13B H 0.3169 0.0471 0.9303 0.227 Uiso 1 1 calc R . .
H13C H 0.2996 0.0976 0.9694 0.227 Uiso 1 1 calc R . .
C132 C 0.9043(5) 0.2278(5) 0.4870(3) 0.204(6) Uani 1 1 d . . .
H13D H 0.8983 0.1976 0.4604 0.306 Uiso 1 1 calc R . .
H13E H 0.9581 0.2351 0.4973 0.306 Uiso 1 1 calc R . .
H13F H 0.8799 0.2662 0.4754 0.306 Uiso 1 1 calc R . .
C133 C 1.0598(4) 0.2354(3) 1.12206(19) 0.0844(17) Uani 1 1 d . . .
H13G H 1.0125 0.2566 1.1257 0.127 Uiso 1 1 calc R . .
H13H H 1.1025 0.2627 1.1321 0.127 Uiso 1 1 calc R . .
H13I H 1.0641 0.1988 1.1428 0.127 Uiso 1 1 calc R . .
C141 C 0.6195(5) 0.1047(4) 1.0276(3) 0.132(3) Uani 1 1 d . . .
H14A H 0.6614 0.0883 1.0118 0.198 Uiso 1 1 calc R . .
H14B H 0.6067 0.0758 1.0525 0.198 Uiso 1 1 calc R . .
H14C H 0.6346 0.1439 1.0432 0.198 Uiso 1 1 calc R . .
C142 C 0.8365(4) 0.2617(3) 0.6629(3) 0.115(2) Uani 1 1 d . . .
H14D H 0.7846 0.2737 0.6663 0.172 Uiso 1 1 calc R . .
H14E H 0.8671 0.2984 0.6597 0.172 Uiso 1 1 calc R . .
H14F H 0.8578 0.2386 0.692 0.172 Uiso 1 1 calc R . .
C143 C 1.1803(3) 0.2391(2) 0.9608(2) 0.0725(14) Uani 1 1 d . . .
H14G H 1.2117 0.2698 0.9796 0.109 Uiso 1 1 calc R . .
H14H H 1.1577 0.2568 0.9296 0.109 Uiso 1 1 calc R . .
H14I H 1.2115 0.2039 0.9544 0.109 Uiso 1 1 calc R . .
C151 C 0.7287(3) 0.3181(2) 1.00068(18) 0.0664(13) Uani 1 1 d . . .
C152 C 0.5943(3) 0.1343(2) 0.70736(17) 0.0556(12) Uani 1 1 d . . .
C153 C 1.1273(2) 0.02679(19) 0.85433(15) 0.0458(10) Uani 1 1 d . . .
C161 C 0.6906(4) 0.3735(3) 0.9867(2) 0.0936(19) Uani 1 1 d . . .
C162 C 0.5390(3) 0.0953(3) 0.68250(19) 0.0701(14) Uani 1 1 d . . .
C163 C 1.0914(2) -0.02832(19) 0.86362(17) 0.0523(11) Uani 1 1 d . . .
C171 C 0.7084(4) 0.4247(3) 1.0189(3) 0.110(2) Uani 1 1 d . . .
H171 H 0.6824 0.4621 1.0116 0.132 Uiso 1 1 calc R . .
C172 C 0.4612(3) 0.1071(3) 0.6875(2) 0.0864(18) Uani 1 1 d . . .
H172 H 0.4237 0.08 0.6724 0.104 Uiso 1 1 calc R . .
C173 C 1.1293(3) -0.0840(2) 0.8562(2) 0.0714(14) Uani 1 1 d . . .
H173 H 1.1056 -0.1216 0.8621 0.086 Uiso 1 1 calc R . .
C181 C 0.7626(4) 0.4220(3) 1.0606(2) 0.105(2) Uani 1 1 d . . .
C182 C 0.4388(3) 0.1569(4) 0.7136(2) 0.0870(19) Uani 1 1 d . . .
C183 C 1.2020(3) -0.0846(2) 0.8403(2) 0.0685(14) Uani 1 1 d . . .
C191 C 0.7979(3) 0.3657(3) 1.0717(2) 0.0879(18) Uani 1 1 d . . .
H191 H 0.8342 0.3629 1.1001 0.105 Uiso 1 1 calc R . .
C193 C 1.2345(3) -0.0287(3) 0.8306(2) 0.0685(14) Uani 1 1 d . . .
H193 H 1.2825 -0.0286 0.8192 0.082 Uiso 1 1 calc R . .
C194 C 0.4955(3) 0.1965(3) 0.73681(19) 0.0776(16) Uani 1 1 d . . .
H194 H 0.4811 0.2308 0.7546 0.093 Uiso 1 1 calc R . .
C201 C 0.7821(3) 0.3130(2) 1.04250(18) 0.0672(14) Uani 1 1 d . . .
C202 C 0.5735(3) 0.1857(3) 0.73398(18) 0.0645(13) Uani 1 1 d . . .
C203 C 1.1993(2) 0.0273(2) 0.83704(18) 0.0585(12) Uani 1 1 d . . .
C211 C 0.6310(5) 0.3775(3) 0.9407(3) 0.137(3) Uani 1 1 d . . .
H21A H 0.6556 0.3714 0.9113 0.206 Uiso 1 1 calc R . .
H21B H 0.607 0.4178 0.9394 0.206 Uiso 1 1 calc R . .
H21C H 0.5926 0.3458 0.9424 0.206 Uiso 1 1 calc R . .
C212 C 0.5616(3) 0.0404(3) 0.6537(2) 0.0969(19) Uani 1 1 d . . .
H21D H 0.5877 0.0544 0.6265 0.145 Uiso 1 1 calc R . .
H21E H 0.5162 0.0175 0.6406 0.145 Uiso 1 1 calc R . .
H21F H 0.5952 0.0139 0.6753 0.145 Uiso 1 1 calc R . .
C213 C 1.0114(3) -0.0294(2) 0.8805(2) 0.0810(17) Uani 1 1 d . . .
H21G H 1.0139 -0.0115 0.9134 0.121 Uiso 1 1 calc R . .
H21H H 0.9936 -0.0718 0.8813 0.121 Uiso 1 1 calc R . .
H21I H 0.9763 -0.0057 0.8576 0.121 Uiso 1 1 calc R . .
C221 C 0.7795(6) 0.4803(3) 1.0930(3) 0.160(4) Uani 1 1 d . . .
H22A H 0.8325 0.492 1.0934 0.241 Uiso 1 1 calc R . .
H22B H 0.7694 0.4717 1.1265 0.241 Uiso 1 1 calc R . .
H22C H 0.747 0.5139 1.0794 0.241 Uiso 1 1 calc R . .
C222 C 0.3527(3) 0.1681(4) 0.7188(3) 0.128(3) Uani 1 1 d . . .
H22D H 0.335 0.2047 0.7004 0.192 Uiso 1 1 calc R . .
H22E H 0.347 0.1737 0.7534 0.192 Uiso 1 1 calc R . .
H22F H 0.3229 0.1327 0.7058 0.192 Uiso 1 1 calc R . .
C223 C 1.2417(4) -0.1467(3) 0.8317(3) 0.099(2) Uani 1 1 d . . .
H22G H 1.2273 -0.1599 0.7977 0.149 Uiso 1 1 calc R . .
H22H H 1.226 -0.1776 0.8541 0.149 Uiso 1 1 calc R . .
H22I H 1.2966 -0.1413 0.8378 0.149 Uiso 1 1 calc R . .
C231 C 0.8210(4) 0.2518(3) 1.0563(2) 0.0888(18) Uani 1 1 d . . .
H23A H 0.7826 0.2203 1.0587 0.133 Uiso 1 1 calc R . .
H23B H 0.8528 0.2559 1.0879 0.133 Uiso 1 1 calc R . .
H23C H 0.8523 0.2402 1.031 0.133 Uiso 1 1 calc R . .
C232 C 0.6325(3) 0.2281(3) 0.7597(2) 0.0810(16) Uani 1 1 d . . .
H23D H 0.6615 0.2066 0.7872 0.122 Uiso 1 1 calc R . .
H23E H 0.6077 0.2638 0.7721 0.122 Uiso 1 1 calc R . .
H23F H 0.6665 0.2415 0.7366 0.122 Uiso 1 1 calc R . .
C233 C 1.2356(3) 0.0894(2) 0.8256(3) 0.0875(18) Uani 1 1 d . . .
H23G H 1.2886 0.0829 0.8211 0.131 Uiso 1 1 calc R . .
H23H H 1.2328 0.1177 0.8528 0.131 Uiso 1 1 calc R . .
H23I H 1.2084 0.1067 0.7955 0.131 Uiso 1 1 calc R . .
C234 C 0.9178(5) 0.4061(4) 0.9725(4) 0.136(3) Uani 1 1 d . A .
H23J H 0.8674 0.3886 0.9754 0.163 Uiso 1 1 calc R . .
H23K H 0.9126 0.45 0.9639 0.163 Uiso 1 1 calc R . .
C241 C 0.5249(3) 0.0050(5) 0.7911(3) 0.148(4) Uani 1 1 d . . .
H24A H 0.525 -0.0297 0.768 0.177 Uiso 1 1 calc R . .
H24B H 0.5376 0.0427 0.7741 0.177 Uiso 1 1 calc R . .
C242 C 1.0334(4) 0.1521(5) 0.6224(3) 0.162(4) Uani 1 1 d . . .
H24C H 0.9795 0.1629 0.6221 0.195 Uiso 1 1 calc R . .
H24D H 1.0368 0.1201 0.5973 0.195 Uiso 1 1 calc R . .
C243 C 0.9736(6) 0.3958(7) 1.0194(4) 0.206(6) Uani 1 1 d . . .
H24E H 0.9663 0.4272 1.0443 0.248 Uiso 1 1 calc R . .
H24F H 0.9655 0.355 1.0334 0.248 Uiso 1 1 calc R . .
C251 C 0.4510(4) 0.0109(5) 0.8074(3) 0.168(4) Uani 1 1 d . . .
H25A H 0.4113 -0.0069 0.7831 0.202 Uiso 1 1 calc R . .
H25B H 0.4388 0.0544 0.8126 0.202 Uiso 1 1 calc R . .
C252 C 1.0749(5) 0.2053(6) 0.6105(4) 0.196(6) Uani 1 1 d . . .
H25C H 1.044 0.2427 0.6116 0.235 Uiso 1 1 calc R . .
H25D H 1.0904 0.2015 0.5773 0.235 Uiso 1 1 calc R . .
C253 C 1.0512(7) 0.4001(4) 1.0054(4) 0.191(6) Uani 1 1 d . . .
H25E H 1.0864 0.3718 1.0249 0.229 Uiso 1 1 calc R . .
H25F H 1.0711 0.4423 1.009 0.229 Uiso 1 1 calc R . .
C261 C 0.4580(4) -0.0246(4) 0.8555(3) 0.133(3) Uani 1 1 d . . .
H26A H 0.4249 -0.007 0.8781 0.16 Uiso 1 1 calc R . .
H26B H 0.4445 -0.0682 0.8497 0.16 Uiso 1 1 calc R . .
C262 C 1.1410(7) 0.2074(5) 0.6478(4) 0.187(5) Uani 1 1 d . . .
H26C H 1.1408 0.2457 0.6671 0.224 Uiso 1 1 calc R . .
H26D H 1.1879 0.2061 0.6322 0.224 Uiso 1 1 calc R . .
C263 C 1.0362(5) 0.3792(4) 0.9472(4) 0.151(4) Uani 1 1 d . A .
H26E H 1.0541 0.411 0.9258 0.181 Uiso 1 1 calc R . .
H26F H 1.0621 0.3402 0.942 0.181 Uiso 1 1 calc R . .
C271 C 0.5400(4) -0.0178(4) 0.8758(2) 0.107(2) Uani 1 1 d . . .
H27A H 0.5469 0.0164 0.8995 0.128 Uiso 1 1 calc R . .
H27B H 0.5591 -0.0558 0.8926 0.128 Uiso 1 1 calc R . .
C272 C 1.1369(4) 0.1519(5) 0.6813(3) 0.149(4) Uani 1 1 d . . .
H27C H 1.1747 0.1208 0.675 0.179 Uiso 1 1 calc R . .
H27D H 1.1462 0.1641 0.7162 0.179 Uiso 1 1 calc R . .
C281 C 0.7519(5) -0.0702(3) 0.8725(3) 0.110(2) Uani 1 1 d . . .
H28E H 0.7909 -0.0778 0.8506 0.132 Uiso 1 1 calc R . .
H28F H 0.703 -0.0861 0.8563 0.132 Uiso 1 1 calc R . .
C282 C 0.9632(6) -0.0467(3) 0.6734(4) 0.195(6) Uani 1 1 d . . .
H28G H 0.9598 -0.0409 0.6375 0.233 Uiso 1 1 calc R . .
H28H H 0.9131 -0.0381 0.6836 0.233 Uiso 1 1 calc R . .
C291 C 0.7726(6) -0.1007(3) 0.9199(3) 0.135(3) Uani 1 1 d . . .
H29E H 0.8023 -0.1382 0.9161 0.162 Uiso 1 1 calc R . .
H29F H 0.7272 -0.1115 0.9352 0.162 Uiso 1 1 calc R . .
C292 C 0.9862(8) -0.1103(5) 0.6864(6) 0.250(8) Uani 1 1 d . . .
H29G H 0.9441 -0.1325 0.6988 0.3 Uiso 1 1 calc R . .
H29H H 0.9996 -0.1322 0.6573 0.3 Uiso 1 1 calc R . .
C301 C 0.8191(3) -0.0536(4) 0.9494(3) 0.111(3) Uani 1 1 d . . .
H30E H 0.8727 -0.0557 0.9437 0.133 Uiso 1 1 calc R . .
H30F H 0.8161 -0.0587 0.9849 0.133 Uiso 1 1 calc R . .
C302 C 1.0482(8) -0.1076(4) 0.7224(5) 0.222(7) Uani 1 1 d . . .
H30G H 1.0871 -0.1374 0.7155 0.267 Uiso 1 1 calc R . .
H30H H 1.0329 -0.117 0.755 0.267 Uiso 1 1 calc R . .
C311 C 0.7825(3) 0.0065(3) 0.9302(2) 0.0919(19) Uani 1 1 d . . .
H31E H 0.7452 0.0205 0.9514 0.11 Uiso 1 1 calc R . .
H31F H 0.8213 0.0387 0.9293 0.11 Uiso 1 1 calc R . .
C312 C 1.0790(4) -0.0422(3) 0.7216(3) 0.147(4) Uani 1 1 d . . .
H31G H 1.0941 -0.0269 0.7553 0.177 Uiso 1 1 calc R . .
H31H H 1.1232 -0.0404 0.7033 0.177 Uiso 1 1 calc R . .
N11 N 0.6268(2) 0.18567(17) 0.94440(14) 0.0575(10) Uani 1 1 d . . .
N12 N 0.77736(18) 0.13679(17) 0.66052(13) 0.0526(9) Uani 1 1 d . . .
N13 N 1.05843(17) 0.15876(14) 0.91782(12) 0.0423(8) Uani 1 1 d . . .
N21 N 0.7106(2) 0.26392(17) 0.96865(14) 0.0605(10) Uani 1 1 d . . .
N22 N 0.67486(18) 0.12389(17) 0.70286(13) 0.0513(9) Uani 1 1 d . . .
N23 N 1.08996(17) 0.08543(14) 0.86285(13) 0.0422(8) Uani 1 1 d . . .
O11 O 0.65107(17) 0.11336(14) 0.88576(11) 0.0580(8) Uani 1 1 d . . .
O12 O 0.89763(16) 0.09939(13) 0.68805(11) 0.0541(8) Uani 1 1 d . . .
O13 O 0.98525(16) 0.24391(13) 0.89252(11) 0.0537(8) Uani 1 1 d . . .
O21 O 0.82056(19) 0.27986(14) 0.93360(12) 0.0659(9) Uani 1 1 d . . .
O22 O 0.68389(15) 0.06827(13) 0.77612(11) 0.0518(7) Uani 1 1 d . . .
O23 O 1.04730(15) 0.08963(13) 0.77923(11) 0.0507(7) Uani 1 1 d . . .
O31 O 0.57990(17) -0.00545(15) 0.83379(11) 0.0640(9) Uani 1 1 d . . .
O32 O 1.06238(18) 0.12868(17) 0.66950(13) 0.0804(11) Uani 1 1 d . . .
O33 O 0.9567(2) 0.37247(16) 0.93796(17) 0.0921(12) Uani 1 1 d . . .
O41 O 0.74615(18) -0.00616(14) 0.88177(12) 0.0668(9) Uani 1 1 d . . .
O42 O 1.01700(19) -0.00730(15) 0.69725(14) 0.0805(11) Uani 1 1 d . . .
Li11 Li 0.6721(4) 0.0504(3) 0.8421(3) 0.0495(17) Uani 1 1 d . . .
Li12 Li 1.0019(4) 0.0820(3) 0.7129(3) 0.0533(18) Uani 1 1 d . . .

loop_
_atom_site_aniso_label
_atom_site_aniso_U_11
_atom_site_aniso_U_22
_atom_site_aniso_U_33
_atom_site_aniso_U_23
_atom_site_aniso_U_13
_atom_site_aniso_U_12
Li13 0.053(4) 0.044(4) 0.071(5) 0.003(4) -0.006(4) 0.011(3)
O43 0.097(3) 0.102(3) 0.108(3) 0.051(3) 0.001(2) 0.031(2)
C283 0.135(8) 0.123(8) 0.114(7) 0.053(7) -0.018(7) 0.013(7)
C293 0.145(8) 0.138(7) 0.128(6) 0.056(5) -0.025(6) 0.024(7)
C303 0.142(7) 0.144(7) 0.132(6) 0.059(5) -0.027(6) 0.027(6)
C313 0.146(9) 0.153(8) 0.134(8) 0.068(6) -0.041(7) 0.008(7)
C284 0.141(8) 0.144(7) 0.125(6) 0.048(6) -0.018(6) 0.034(6)
C294 0.146(8) 0.144(8) 0.130(6) 0.061(6) -0.016(6) 0.036(7)
C304 0.158(8) 0.145(8) 0.131(7) 0.054(6) -0.014(6) 0.050(7)
C314 0.180(10) 0.153(10) 0.132(7) 0.074(8) 0.010(8) 0.086(9)
C11 0.088(4) 0.061(3) 0.048(3) -0.002(2) -0.002(3) 0.008(3)
C12 0.061(3) 0.081(3) 0.049(3) 0.024(3) 0.008(2) 0.009(3)
C13 0.032(2) 0.056(3) 0.050(3) 0.007(2) -0.0025(19) 0.0025(19)
C21 0.071(3) 0.047(3) 0.038(2) 0.003(2) 0.002(2) 0.014(2)
C22 0.044(3) 0.046(2) 0.044(3) 0.011(2) -0.001(2) 0.008(2)
C23 0.035(2) 0.034(2) 0.055(3) 0.008(2) -0.0084(19) -0.0003(18)
C31 0.052(3) 0.051(3) 0.044(3) 0.003(2) -0.004(2) -0.001(2)
C32 0.033(2) 0.048(2) 0.044(2) 0.006(2) -0.0016(18) 0.0011(18)
C33 0.044(2) 0.039(2) 0.041(2) 0.0017(19) -0.0051(19) -0.0033(19)
C41 0.065(3) 0.051(3) 0.048(3) 0.006(2) 0.001(2) 0.006(3)
C42 0.046(3) 0.054(3) 0.036(2) 0.007(2) -0.005(2) -0.003(2)
C43 0.042(2) 0.041(2) 0.041(3) 0.002(2) 0.0029(19) -0.0069(19)
C51 0.059(3) 0.061(3) 0.054(3) 0.000(2) 0.003(2) -0.005(2)
C52 0.035(2) 0.066(3) 0.049(3) 0.013(2) -0.0012(19) 0.006(2)
C53 0.072(3) 0.050(3) 0.055(3) 0.003(2) -0.006(2) 0.008(2)
C61 0.081(4) 0.063(3) 0.048(3) 0.001(2) 0.026(3) -0.003(3)
C62 0.037(2) 0.109(4) 0.070(4) 0.054(3) 0.018(2) 0.036(3)
C63 0.042(2) 0.046(2) 0.040(2) -0.0021(19) -0.0064(19) 0.0103(19)
C71 0.069(3) 0.072(3) 0.052(3) 0.001(3) 0.017(3) -0.008(3)
C72 0.067(4) 0.154(6) 0.052(4) 0.038(4) 0.022(3) 0.043(4)
C73 0.045(2) 0.042(2) 0.048(3) -0.003(2) -0.009(2) 0.0098(19)
C81 0.084(4) 0.084(4) 0.077(4) -0.008(3) 0.031(3) -0.015(3)
C82 0.090(5) 0.218(9) 0.071(4) 0.062(5) 0.041(4) 0.069(6)
C83 0.052(3) 0.050(3) 0.046(3) 0.002(2) 0.002(2) 0.010(2)
C91 0.118(5) 0.088(4) 0.102(5) 0.015(4) 0.061(5) -0.015(4)
C92 0.072(4) 0.236(11) 0.123(7) 0.135(8) 0.049(5) 0.060(6)
C93 0.062(3) 0.049(3) 0.048(3) -0.011(2) -0.010(2) 0.002(2)
C101 0.164(8) 0.099(5) 0.091(5) 0.035(4) 0.069(5) 0.011(5)
C102 0.080(4) 0.157(7) 0.164(8) 0.128(7) 0.043(5) 0.045(5)
C103 0.049(3) 0.054(3) 0.066(3) -0.012(2) -0.012(2) -0.010(2)
C111 0.125(5) 0.088(4) 0.057(4) 0.019(3) 0.027(4) 0.006(4)
C112 0.050(3) 0.099(5) 0.127(6) 0.076(5) 0.022(3) 0.026(3)
C113 0.052(3) 0.046(2) 0.053(3) -0.005(2) -0.011(2) -0.001(2)
C121 0.069(3) 0.107(4) 0.067(4) 0.021(3) 0.003(3) -0.012(3)
C122 0.127(6) 0.148(7) 0.063(4) -0.001(4) 0.016(4) 0.009(5)
C123 0.056(3) 0.075(3) 0.056(3) -0.006(2) -0.005(2) -0.017(2)
C131 0.152(7) 0.140(6) 0.181(9) 0.012(6) 0.094(6) -0.042(6)
C132 0.130(6) 0.332(14) 0.170(8) 0.179(9) 0.100(6) 0.092(8)
C133 0.110(4) 0.085(4) 0.056(3) -0.024(3) 0.001(3) -0.012(3)
C141 0.167(7) 0.148(6) 0.081(5) 0.060(5) 0.019(5) 0.023(5)
C142 0.120(6) 0.072(4) 0.154(7) 0.041(5) 0.026(5) 0.011(4)
C143 0.059(3) 0.079(3) 0.078(4) -0.005(3) 0.006(3) -0.018(3)
C151 0.083(3) 0.054(3) 0.058(3) -0.009(3) -0.007(3) 0.008(3)
C152 0.048(3) 0.077(3) 0.041(3) 0.027(2) 0.001(2) 0.008(2)
C153 0.040(2) 0.046(3) 0.050(3) 0.005(2) -0.0023(19) 0.009(2)
C161 0.128(5) 0.069(4) 0.073(4) -0.006(3) -0.027(4) 0.018(3)
C162 0.054(3) 0.101(4) 0.053(3) 0.023(3) -0.007(2) 0.010(3)
C163 0.053(3) 0.043(3) 0.064(3) 0.012(2) 0.018(2) 0.021(2)
C171 0.154(6) 0.059(4) 0.106(5) -0.013(4) -0.023(5) 0.035(4)
C172 0.049(3) 0.127(5) 0.078(4) 0.046(4) -0.013(3) 0.001(3)
C173 0.082(4) 0.053(3) 0.083(4) 0.025(3) 0.025(3) 0.013(3)
C181 0.137(6) 0.077(4) 0.088(5) -0.019(4) -0.039(4) 0.012(4)
C182 0.041(3) 0.152(6) 0.069(4) 0.047(4) 0.008(3) 0.025(4)
C183 0.067(3) 0.067(3) 0.074(3) 0.002(3) 0.019(3) 0.027(3)
C191 0.106(4) 0.088(4) 0.061(3) -0.018(3) -0.022(3) 0.016(4)
C193 0.038(2) 0.083(4) 0.087(4) 0.002(3) 0.016(2) 0.021(3)
C194 0.060(3) 0.122(5) 0.051(3) 0.030(3) 0.010(3) 0.033(3)
C201 0.072(3) 0.070(3) 0.054(3) -0.009(3) -0.011(3) 0.012(3)
C202 0.047(3) 0.100(4) 0.045(3) 0.025(3) 0.001(2) 0.014(3)
C203 0.038(2) 0.071(3) 0.066(3) 0.001(2) 0.005(2) 0.005(2)
C211 0.192(8) 0.076(4) 0.116(6) -0.005(4) -0.087(5) 0.033(4)
C212 0.073(4) 0.117(5) 0.091(5) 0.007(4) -0.024(3) -0.002(3)
C213 0.077(4) 0.057(3) 0.118(5) 0.025(3) 0.049(3) 0.015(3)
C221 0.228(10) 0.098(5) 0.138(7) -0.054(5) -0.046(7) 0.024(6)
C222 0.050(3) 0.235(9) 0.102(5) 0.050(5) 0.023(3) 0.032(4)
C223 0.104(4) 0.081(4) 0.119(5) 0.010(4) 0.037(4) 0.048(3)
C231 0.106(4) 0.083(4) 0.068(4) 0.003(3) -0.019(3) 0.031(3)
C232 0.068(3) 0.103(4) 0.072(4) 0.005(3) 0.007(3) 0.026(3)
C233 0.047(3) 0.089(4) 0.132(5) 0.004(4) 0.031(3) -0.006(3)
C234 0.118(6) 0.101(5) 0.186(9) -0.049(6) 0.009(6) -0.011(5)
C241 0.056(4) 0.308(12) 0.077(5) 0.046(6) 0.001(3) -0.037(5)
C242 0.095(5) 0.270(11) 0.113(6) 0.100(7) -0.023(4) -0.056(6)
C243 0.132(8) 0.350(18) 0.125(8) 0.009(9) -0.033(7) -0.017(9)
C251 0.080(5) 0.302(12) 0.123(7) 0.102(8) 0.015(4) 0.007(6)
C252 0.122(7) 0.260(12) 0.196(10) 0.156(10) -0.011(7) -0.062(7)
C253 0.216(11) 0.084(5) 0.228(11) -0.056(6) -0.142(10) 0.017(6)
C261 0.095(5) 0.212(8) 0.098(5) 0.022(6) 0.031(4) -0.040(5)
C262 0.216(12) 0.157(8) 0.190(11) 0.037(8) 0.032(9) -0.101(8)
C263 0.108(6) 0.122(6) 0.211(10) -0.068(6) -0.024(6) 0.000(5)
C271 0.106(5) 0.146(6) 0.069(4) 0.023(4) 0.016(4) -0.056(4)
C272 0.079(5) 0.236(10) 0.126(6) 0.050(6) -0.014(4) -0.081(5)
C281 0.158(6) 0.074(4) 0.096(5) 0.015(4) 0.007(4) 0.041(4)
C282 0.204(9) 0.075(5) 0.260(12) -0.059(6) -0.138(9) 0.019(5)
C291 0.196(9) 0.093(5) 0.114(6) 0.034(5) 0.010(6) 0.056(6)
C292 0.245(13) 0.112(8) 0.35(2) -0.013(9) -0.131(14) -0.008(8)
C301 0.067(4) 0.178(7) 0.085(5) 0.066(5) -0.001(3) 0.027(4)
C302 0.316(15) 0.082(6) 0.221(12) -0.007(6) -0.152(11) -0.001(7)
C311 0.090(4) 0.097(4) 0.078(4) 0.024(3) -0.029(3) -0.033(3)
C312 0.136(6) 0.102(5) 0.179(8) -0.064(5) -0.078(6) 0.063(5)
N11 0.067(2) 0.057(2) 0.048(2) 0.002(2) 0.0065(19) -0.002(2)
N12 0.0337(19) 0.075(2) 0.051(2) 0.0255(19) 0.0113(16) 0.0147(17)
N13 0.0341(17) 0.045(2) 0.046(2) -0.0015(16) -0.0050(15) 0.0038(15)
N21 0.070(3) 0.053(2) 0.055(2) -0.0035(19) -0.005(2) 0.008(2)
N22 0.0355(19) 0.075(2) 0.043(2) 0.0204(19) 0.0035(16) 0.0120(17)
N23 0.0368(18) 0.0419(19) 0.047(2) 0.0059(16) 0.0033(15) 0.0044(15)
O11 0.0627(19) 0.0558(19) 0.0561(19) -0.0038(16) 0.0102(15) -0.0049(15)
O12 0.0393(17) 0.068(2) 0.0544(19) 0.0128(15) 0.0053(14) 0.0075(14)
O13 0.0581(18) 0.0395(17) 0.0590(19) -0.0037(14) -0.0093(15) 0.0101(14)
O21 0.069(2) 0.060(2) 0.066(2) -0.0014(16) -0.0023(17) -0.0091(18)
O22 0.0417(16) 0.0680(19) 0.0440(17) 0.0163(15) -0.0012(14) -0.0032(14)
O23 0.0472(16) 0.0527(17) 0.0506(19) -0.0005(15) 0.0003(14) 0.0030(13)
O31 0.0597(19) 0.081(2) 0.0504(19) 0.0099(16) 0.0026(16) -0.0140(16)
O32 0.059(2) 0.109(3) 0.072(2) 0.022(2) 0.0018(18) -0.0264(19)
O33 0.090(3) 0.062(2) 0.121(3) -0.031(2) 0.003(2) -0.006(2)
O41 0.079(2) 0.060(2) 0.056(2) 0.0105(16) -0.0101(17) 0.0104(16)
O42 0.070(2) 0.066(2) 0.095(3) -0.023(2) -0.028(2) 0.0129(18)
Li11 0.043(4) 0.055(4) 0.049(4) 0.005(3) 0.001(3) -0.004(3)
Li12 0.055(4) 0.056(4) 0.049(4) -0.003(3) 0.004(3) 0.007(3)

loop_
_atom_type_symbol
_atom_type_description
_atom_type_scat_dispersion_real
_atom_type_scat_dispersion_imag
_atom_type_scat_source
Li Li -0.0003 0.0001 'International Tables Vol C Tables 4.2.6.8 and 6.1.1.4'
H H 0 0 'International Tables Vol C Tables 4.2.6.8 and 6.1.1.4'
C C 0.0033 0.0016 'International Tables Vol C Tables 4.2.6.8 and 6.1.1.4'
N N 0.0061 0.0033 'International Tables Vol C Tables 4.2.6.8 and 6.1.1.4'
O O 0.0106 0.006 'International Tables Vol C Tables 4.2.6.8 and 6.1.1.4'

loop_
_geom_angle_atom_site_label_1
_geom_angle_atom_site_label_2
_geom_angle_atom_site_label_3
_geom_angle
O13 Li13 O21 123.3(4)
O13 Li13 O33 106.6(4)
O21 Li13 O33 106.4(4)
O13 Li13 O43 117.3(4)
O21 Li13 O43 100.2(3)
O33 Li13 O43 100.6(4)
C284 O43 C313 59.0(10)
C284 O43 C283 47.6(10)
C313 O43 C283 103.7(9)
C284 O43 C314 100.1(8)
C313 O43 C314 73.8(10)
C283 O43 C314 99.3(10)
C284 O43 Li13 149.9(7)
C313 O43 Li13 127.5(7)
C283 O43 Li13 125.8(7)
C314 O43 Li13 109.9(6)
O43 C283 C293 103.0(10)
O43 C283 H28A 111.2
C293 C283 H28A 111.2
O43 C283 H28B 111.2
C293 C283 H28B 111.2
H28A C283 H28B 109.1
C303 C293 C283 109.2(12)
C303 C293 H29A 109.8
C283 C293 H29A 109.8
C303 C293 H29B 109.8
C283 C293 H29B 109.9
H29A C293 H29B 108.3
C293 C303 C313 103.2(13)
C293 C303 H30A 111.1
C313 C303 H30A 111.1
C293 C303 H30B 111.1
C313 C303 H30B 111.1
H30A C303 H30B 109.1
C303 C313 O43 113.3(11)
C303 C313 H31A 108.9
O43 C313 H31A 108.9
C303 C313 H31B 108.9
O43 C313 H31B 108.9
H31A C313 H31B 107.7
O43 C284 C294 108.2(12)
O43 C284 H28C 110.1
C294 C284 H28C 110.1
O43 C284 H28D 110
C294 C284 H28D 110
H28C C284 H28D 108.4
C304 C294 C284 108.9(14)
C304 C294 H29C 109.9
C284 C294 H29C 109.9
C304 C294 H29D 109.9
C284 C294 H29D 109.9
H29C C294 H29D 108.3
C314 C304 C294 100.6(14)
C314 C304 H30C 111.7
C294 C304 H30C 111.6
C314 C304 H30D 111.6
C294 C304 H30D 111.7
H30C C304 H30D 109.4
C304 C314 O43 118.7(12)
C304 C314 H31C 107.7
O43 C314 H31C 107.7
C304 C314 H31D 107.6
O43 C314 H31D 107.6
H31C C314 H31D 107.1
N11 C11 N21 112.6(4)
N12 C12 N22 112.9(4)
N23 C13 N13 112.7(3)
O11 C21 C31 126.9(4)
O11 C21 N11 117.0(4)
C31 C21 N11 116.1(4)
O12 C22 C32 126.7(4)
O12 C22 N12 118.6(4)
C32 C22 N12 114.7(4)
O13 C23 C33 126.2(3)
O13 C23 N13 117.7(4)
C33 C23 N13 116.1(3)
C41 C31 C21 121.3(4)
C41 C31 C51 120.0(4)
C21 C31 C51 118.7(4)
C42 C32 C22 121.6(4)
C42 C32 C52 119.3(4)
C22 C32 C52 119.1(3)
C43 C33 C23 120.1(4)
C43 C33 C53 120.4(4)
C23 C33 C53 119.5(4)
O21 C41 C31 127.7(5)
O21 C41 N21 116.6(4)
C31 C41 N21 115.7(4)
O22 C42 C32 126.9(4)
O22 C42 N22 117.1(3)
C32 C42 N22 116.0(4)
O23 C43 C33 125.6(4)
O23 C43 N23 116.9(3)
C33 C43 N23 117.6(4)
C31 C51 H51A 109.5
C31 C51 H51B 109.5
H51A C51 H51B 109.5
C31 C51 H51C 109.5
H51A C51 H51C 109.5
H51B C51 H51C 109.5
C32 C52 H52A 109.5
C32 C52 H52B 109.5
H52A C52 H52B 109.5
C32 C52 H52C 109.5
H52A C52 H52C 109.5
H52B C52 H52C 109.5
C33 C53 H53A 109.5
C33 C53 H53B 109.5
H53A C53 H53B 109.5
C33 C53 H53C 109.5
H53A C53 H53C 109.5
H53B C53 H53C 109.5
C111 C61 C71 122.4(5)
C111 C61 N11 118.3(5)
C71 C61 N11 119.3(4)
C72 C62 C112 123.9(6)
C72 C62 N12 117.8(5)
C112 C62 N12 118.3(6)
C113 C63 C73 122.1(4)
C113 C63 N13 119.3(4)
C73 C63 N13 118.6(3)
C81 C71 C61 117.9(5)
C81 C71 C121 121.0(5)
C61 C71 C121 121.0(4)
C62 C72 C82 114.2(7)
C62 C72 C122 121.0(5)
C82 C72 C122 124.8(7)
C83 C73 C63 116.9(4)
C83 C73 C123 120.4(4)
C63 C73 C123 122.7(4)
C91 C81 C71 122.7(6)
C91 C81 H81 118.7
C71 C81 H81 118.7
C92 C82 C72 125.7(9)
C92 C82 H82 117.2
C72 C82 H82 117.2
C93 C83 C73 123.5(4)
C93 C83 H83 118.3
C73 C83 H83 118.3
C101 C91 C81 117.6(6)
C101 C91 C131 122.1(7)
C81 C91 C131 120.2(8)
C82 C92 C102 116.5(7)
C82 C92 C132 124.0(12)
C102 C92 C132 119.5(11)
C83 C93 C103 117.7(4)
C83 C93 C133 120.0(5)
C103 C93 C133 122.3(4)
C91 C101 C111 123.0(6)
C91 C101 H101 118.5
C111 C101 H101 118.5
C92 C102 C112 124.1(9)
C92 C102 H102 118
C112 C102 H102 118
C93 C103 C113 122.0(4)
C93 C103 H103 119
C113 C103 H103 119
C61 C111 C101 116.4(6)
C61 C111 C141 120.5(6)
C101 C111 C141 123.1(6)
C102 C112 C62 115.6(8)
C102 C112 C142 124.0(7)
C62 C112 C142 120.3(5)
C63 C113 C103 117.8(4)
C63 C113 C143 120.9(4)
C103 C113 C143 121.3(4)
C71 C121 H12A 109.5
C71 C121 H12B 109.5
H12A C121 H12B 109.5
C71 C121 H12C 109.5
H12A C121 H12C 109.5
H12B C121 H12C 109.5
C72 C122 H12D 109.5
C72 C122 H12E 109.5
H12D C122 H12E 109.5
C72 C122 H12F 109.5
H12D C122 H12F 109.5
H12E C122 H12F 109.5
C73 C123 H12G 109.5
C73 C123 H12H 109.5
H12G C123 H12H 109.5
C73 C123 H12I 109.5
H12G C123 H12I 109.5
H12H C123 H12I 109.5
C91 C131 H13A 109.5
C91 C131 H13B 109.5
H13A C131 H13B 109.5
C91 C131 H13C 109.5
H13A C131 H13C 109.5
H13B C131 H13C 109.5
C92 C132 H13D 109.5
C92 C132 H13E 109.5
H13D C132 H13E 109.5
C92 C132 H13F 109.5
H13D C132 H13F 109.5
H13E C132 H13F 109.5
C93 C133 H13G 109.5
C93 C133 H13H 109.5
H13G C133 H13H 109.5
C93 C133 H13I 109.5
H13G C133 H13I 109.5
H13H C133 H13I 109.5
C111 C141 H14A 109.5
C111 C141 H14B 109.5
H14A C141 H14B 109.5
C111 C141 H14C 109.5
H14A C141 H14C 109.5
H14B C141 H14C 109.5
C112 C142 H14D 109.5
C112 C142 H14E 109.5
H14D C142 H14E 109.5
C112 C142 H14F 109.5
H14D C142 H14F 109.5
H14E C142 H14F 109.5
C113 C143 H14G 109.5
C113 C143 H14H 109.5
H14G C143 H14H 109.5
C113 C143 H14I 109.5
H14G C143 H14I 109.5
H14H C143 H14I 109.5
C201 C151 C161 122.9(5)
C201 C151 N21 119.7(4)
C161 C151 N21 117.4(4)
C162 C152 C202 121.1(4)
C162 C152 N22 119.6(5)
C202 C152 N22 119.2(4)
C163 C153 C203 121.3(4)
C163 C153 N23 119.3(3)
C203 C153 N23 119.4(4)
C151 C161 C171 116.0(5)
C151 C161 C211 121.7(5)
C171 C161 C211 122.3(5)
C152 C162 C172 118.0(6)
C152 C162 C212 120.9(5)
C172 C162 C212 121.0(6)
C153 C163 C173 118.2(4)
C153 C163 C213 121.7(4)
C173 C163 C213 120.1(4)
C181 C171 C161 123.1(5)
C181 C171 H171 118.5
C161 C171 H171 118.5
C182 C172 C162 122.3(6)
C182 C172 H172 118.8
C162 C172 H172 118.8
C163 C173 C183 121.5(5)
C163 C173 H173 119.2
C183 C173 H173 119.2
C191 C181 C171 117.3(5)
C191 C181 C221 123.1(6)
C171 C181 C221 119.6(6)
C172 C182 C194 118.4(5)
C172 C182 C222 121.0(7)
C194 C182 C222 120.6(7)
C193 C183 C173 118.0(4)
C193 C183 C223 121.7(5)
C173 C183 C223 120.3(5)
C181 C191 C201 122.9(5)
C181 C191 H191 118.6
C201 C191 H191 118.6
C183 C193 C203 122.6(4)
C183 C193 H193 118.7
C203 C193 H193 118.7
C182 C194 C202 121.3(6)
C182 C194 H194 119.4
C202 C194 H194 119.4
C151 C201 C191 117.8(5)
C151 C201 C231 120.8(4)
C191 C201 C231 121.4(4)
C152 C202 C194 118.8(5)
C152 C202 C232 121.1(4)
C194 C202 C232 120.0(5)
C193 C203 C153 118.4(4)
C193 C203 C233 122.2(4)
C153 C203 C233 119.4(4)
C161 C211 H21A 109.5
C161 C211 H21B 109.5
H21A C211 H21B 109.5
C161 C211 H21C 109.5
H21A C211 H21C 109.5
H21B C211 H21C 109.5
C162 C212 H21D 109.5
C162 C212 H21E 109.5
H21D C212 H21E 109.5
C162 C212 H21F 109.5
H21D C212 H21F 109.5
H21E C212 H21F 109.5
C163 C213 H21G 109.5
C163 C213 H21H 109.5
H21G C213 H21H 109.5
C163 C213 H21I 109.5
H21G C213 H21I 109.5
H21H C213 H21I 109.5
C181 C221 H22A 109.5
C181 C221 H22B 109.5
H22A C221 H22B 109.5
C181 C221 H22C 109.5
H22A C221 H22C 109.5
H22B C221 H22C 109.5
C182 C222 H22D 109.5
C182 C222 H22E 109.5
H22D C222 H22E 109.5
C182 C222 H22F 109.5
H22D C222 H22F 109.5
H22E C222 H22F 109.5
C183 C223 H22G 109.5
C183 C223 H22H 109.5
H22G C223 H22H 109.5
C183 C223 H22I 109.5
H22G C223 H22I 109.5
H22H C223 H22I 109.5
C201 C231 H23A 109.5
C201 C231 H23B 109.5
H23A C231 H23B 109.5
C201 C231 H23C 109.5
H23A C231 H23C 109.5
H23B C231 H23C 109.5
C202 C232 H23D 109.5
C202 C232 H23E 109.5
H23D C232 H23E 109.5
C202 C232 H23F 109.5
H23D C232 H23F 109.5
H23E C232 H23F 109.5
C203 C233 H23G 109.5
C203 C233 H23H 109.5
H23G C233 H23H 109.5
C203 C233 H23I 109.5
H23G C233 H23I 109.5
H23H C233 H23I 109.5
O33 C234 C243 99.3(7)
O33 C234 H23J 111.9
C243 C234 H23J 111.9
O33 C234 H23K 111.9
C243 C234 H23K 111.9
H23J C234 H23K 109.6
O31 C241 C251 108.2(6)
O31 C241 H24A 110.1
C251 C241 H24A 110.1
O31 C241 H24B 110.1
C251 C241 H24B 110.1
H24A C241 H24B 108.4
O32 C242 C252 111.1(7)
O32 C242 H24C 109.4
C252 C242 H24C 109.4
O32 C242 H24D 109.4
C252 C242 H24D 109.4
H24C C242 H24D 108
C253 C243 C234 107.2(9)
C253 C243 H24E 110.3
C234 C243 H24E 110.3
C253 C243 H24F 110.3
C234 C243 H24F 110.3
H24E C243 H24F 108.5
C241 C251 C261 104.3(6)
C241 C251 H25A 110.9
C261 C251 H25A 110.9
C241 C251 H25B 110.9
C261 C251 H25B 110.9
H25A C251 H25B 108.9
C242 C252 C262 104.9(7)
C242 C252 H25C 110.8
C262 C252 H25C 110.8
C242 C252 H25D 110.8
C262 C252 H25D 110.8
H25C C252 H25D 108.8
C243 C253 C263 101.2(7)
C243 C253 H25E 111.5
C263 C253 H25E 111.5
C243 C253 H25F 111.5
C263 C253 H25F 111.5
H25E C253 H25F 109.3
C271 C261 C251 103.7(5)
C271 C261 H26A 111
C251 C261 H26A 111
C271 C261 H26B 111
C251 C261 H26B 111
H26A C261 H26B 109
C252 C262 C272 107.5(7)
C252 C262 H26C 110.2
C272 C262 H26C 110.2
C252 C262 H26D 110.2
C272 C262 H26D 110.2
H26C C262 H26D 108.5
O33 C263 C253 103.6(8)
O33 C263 H26E 111
C253 C263 H26E 111
O33 C263 H26F 111
C253 C263 H26F 111
H26E C263 H26F 109
O31 C271 C261 106.0(5)
O31 C271 H27A 110.5
C261 C271 H27A 110.5
O31 C271 H27B 110.5
C261 C271 H27B 110.5
H27A C271 H27B 108.7
O32 C272 C262 105.2(7)
O32 C272 H27C 110.7
C262 C272 H27C 110.7
O32 C272 H27D 110.7
C262 C272 H27D 110.7
H27C C272 H27D 108.8
O41 C281 C291 107.5(6)
O41 C281 H28E 110.2
C291 C281 H28E 110.2
O41 C281 H28F 110.2
C291 C281 H28F 110.2
H28E C281 H28F 108.5
O42 C282 C292 108.4(7)
O42 C282 H28G 110
C292 C282 H28G 110
O42 C282 H28H 110
C292 C282 H28H 110
H28G C282 H28H 108.4
C281 C291 C301 103.3(6)
C281 C291 H29E 111.1
C301 C291 H29E 111.1
C281 C291 H29F 111.1
C301 C291 H29F 111.1
H29E C291 H29F 109.1
C302 C292 C282 107.6(8)
C302 C292 H29G 110.2
C282 C292 H29G 110.2
C302 C292 H29H 110.2
C282 C292 H29H 110.2
H29G C292 H29H 108.5
C291 C301 C311 102.7(5)
C291 C301 H30E 111.2
C311 C301 H30E 111.2
C291 C301 H30F 111.2
C311 C301 H30F 111.2
H30E C301 H30F 109.1
C292 C302 C312 106.6(8)
C292 C302 H30G 110.4
C312 C302 H30G 110.4
C292 C302 H30H 110.4
C312 C302 H30H 110.4
H30G C302 H30H 108.6
O41 C311 C301 106.2(5)
O41 C311 H31E 110.5
C301 C311 H31E 110.5
O41 C311 H31F 110.5
C301 C311 H31F 110.5
H31E C311 H31F 108.7
O42 C312 C302 104.2(6)
O42 C312 H31G 110.9
C302 C312 H31G 110.9
O42 C312 H31H 110.9
C302 C312 H31H 110.9
H31G C312 H31H 108.9
C11 N11 C21 126.7(4)
C11 N11 C61 115.5(4)
C21 N11 C61 117.8(4)
C12 N12 C22 128.5(4)
C12 N12 C62 114.4(3)
C22 N12 C62 117.0(3)
C13 N13 C23 126.8(3)
C13 N13 C63 115.8(3)
C23 N13 C63 117.3(3)
C11 N21 C41 127.4(4)
C11 N21 C151 113.8(4)
C41 N21 C151 118.8(4)
C12 N22 C42 126.2(3)
C12 N22 C152 116.7(3)
C42 N22 C152 117.1(3)
C13 N23 C43 126.6(3)
C13 N23 C153 115.0(3)
C43 N23 C153 118.3(3)
C21 O11 Li11 147.1(4)
C22 O12 Li12 148.9(4)
C23 O13 Li13 157.7(3)
C41 O21 Li13 147.2(4)
C42 O22 Li11 154.5(3)
C43 O23 Li12 148.6(3)
C241 O31 C271 108.8(4)
C241 O31 Li11 116.7(4)
C271 O31 Li11 119.4(4)
C272 O32 C242 107.3(5)
C272 O32 Li12 127.6(4)
C242 O32 Li12 124.6(4)
C263 O33 C234 112.5(5)
C263 O33 Li13 122.7(4)
C234 O33 Li13 120.4(5)
C281 O41 C311 108.8(4)
C281 O41 Li11 124.0(4)
C311 O41 Li11 124.7(4)
C282 O42 C312 109.5(5)
C282 O42 Li12 126.5(4)
C312 O42 Li12 121.9(4)
O11 Li11 O22 120.8(4)
O11 Li11 O41 105.8(4)
O22 Li11 O41 119.8(4)
O11 Li11 O31 106.5(3)
O22 Li11 O31 101.7(3)
O41 Li11 O31 99.0(3)
O23 Li12 O12 126.3(4)
O23 Li12 O32 109.4(4)
O12 Li12 O32 104.9(4)
O23 Li12 O42 103.7(3)
O12 Li12 O42 105.2(4)
O32 Li12 O42 105.6(4)

loop_
_geom_bond_atom_site_label_1
_geom_bond_atom_site_label_2
_geom_bond_distance
Li13 O13 1.872(7)
Li13 O21 1.887(9)
Li13 O33 1.972(8)
Li13 O43 2.025(8)
O43 C284 1.361(9)
O43 C313 1.393(9)
O43 C283 1.405(8)
O43 C314 1.452(9)
C283 C293 1.537(16)
C283 H28A 0.97
C283 H28B 0.97
C293 C303 1.38(2)
C293 H29A 0.97
C293 H29B 0.97
C303 C313 1.392(16)
C303 H30A 0.97
C303 H30B 0.97
C313 H31A 0.97
C313 H31B 0.97
C284 C294 1.542(18)
C284 H28C 0.97
C284 H28D 0.97
C294 C304 1.36(2)
C294 H29C 0.97
C294 H29D 0.97
C304 C314 1.364(16)
C304 H30C 0.97
C304 H30D 0.97
C314 H31C 0.97
C314 H31D 0.97
C11 N11 1.361(6)
C11 N21 1.363(6)
C12 N12 1.355(5)
C12 N22 1.360(5)
C13 N23 1.365(5)
C13 N13 1.369(5)
C21 O11 1.244(5)
C21 C31 1.399(6)
C21 N11 1.442(6)
C22 O12 1.238(5)
C22 C32 1.413(6)
C22 N12 1.417(5)
C23 O13 1.244(5)
C23 C33 1.413(6)
C23 N13 1.421(5)
C31 C41 1.398(6)
C31 C51 1.505(6)
C32 C42 1.400(6)
C32 C52 1.506(5)
C33 C43 1.389(5)
C33 C53 1.494(6)
C41 O21 1.234(5)
C41 N21 1.439(6)
C42 O22 1.250(5)
C42 N22 1.438(5)
C43 O23 1.270(5)
C43 N23 1.408(5)
C51 H51A 0.96
C51 H51B 0.96
C51 H51C 0.96
C52 H52A 0.96
C52 H52B 0.96
C52 H52C 0.96
C53 H53A 0.96
C53 H53B 0.96
C53 H53C 0.96
C61 C111 1.388(7)
C61 C71 1.393(7)
C61 N11 1.459(6)
C62 C72 1.395(8)
C62 C112 1.407(8)
C62 N12 1.462(6)
C63 C113 1.386(6)
C63 C73 1.404(6)
C63 N13 1.448(5)
C71 C81 1.389(7)
C71 C121 1.482(7)
C72 C82 1.431(9)
C72 C122 1.484(9)
C73 C83 1.389(6)
C73 C123 1.509(6)
C81 C91 1.378(8)
C81 H81 0.93
C82 C92 1.336(13)
C82 H82 0.93
C83 C93 1.372(6)
C83 H83 0.93
C91 C101 1.374(10)
C91 C131 1.523(9)
C92 C102 1.388(13)
C92 C132 1.523(9)
C93 C103 1.392(6)
C93 C133 1.513(6)
C101 C111 1.418(10)
C101 H101 0.93
C102 C112 1.400(10)
C102 H102 0.93
C103 C113 1.398(6)
C103 H103 0.93
C111 C141 1.522(9)
C112 C142 1.520(9)
C113 C143 1.500(7)
C121 H12A 0.96
C121 H12B 0.96
C121 H12C 0.96
C122 H12D 0.96
C122 H12E 0.96
C122 H12F 0.96
C123 H12G 0.96
C123 H12H 0.96
C123 H12I 0.96
C131 H13A 0.96
C131 H13B 0.96
C131 H13C 0.96
C132 H13D 0.96
C132 H13E 0.96
C132 H13F 0.96
C133 H13G 0.96
C133 H13H 0.96
C133 H13I 0.96
C141 H14A 0.96
C141 H14B 0.96
C141 H14C 0.96
C142 H14D 0.96
C142 H14E 0.96
C142 H14F 0.96
C143 H14G 0.96
C143 H14H 0.96
C143 H14I 0.96
C151 C201 1.372(6)
C151 C161 1.389(7)
C151 N21 1.458(6)
C152 C162 1.383(7)
C152 C202 1.390(7)
C152 N22 1.448(5)
C153 C163 1.376(6)
C153 C203 1.399(6)
C153 N23 1.448(5)
C161 C171 1.408(8)
C161 C211 1.517(8)
C162 C172 1.408(7)
C162 C212 1.492(8)
C163 C173 1.392(6)
C163 C213 1.527(6)
C171 C181 1.376(8)
C171 H171 0.93
C172 C182 1.363(9)
C172 H172 0.93
C173 C183 1.395(7)
C173 H173 0.93
C181 C191 1.370(8)
C181 C221 1.532(9)
C182 C194 1.391(9)
C182 C222 1.549(7)
C183 C193 1.366(7)
C183 C223 1.531(7)
C191 C201 1.385(7)
C191 H191 0.93
C193 C203 1.369(6)
C193 H193 0.93
C194 C202 1.396(7)
C194 H194 0.93
C201 C231 1.502(7)
C202 C232 1.479(7)
C203 C233 1.524(7)
C211 H21A 0.96
C211 H21B 0.96
C211 H21C 0.96
C212 H21D 0.96
C212 H21E 0.96
C212 H21F 0.96
C213 H21G 0.96
C213 H21H 0.96
C213 H21I 0.96
C221 H22A 0.96
C221 H22B 0.96
C221 H22C 0.96
C222 H22D 0.96
C222 H22E 0.96
C222 H22F 0.96
C223 H22G 0.96
C223 H22H 0.96
C223 H22I 0.96
C231 H23A 0.96
C231 H23B 0.96
C231 H23C 0.96
C232 H23D 0.96
C232 H23E 0.96
C232 H23F 0.96
C233 H23G 0.96
C233 H23H 0.96
C233 H23I 0.96
C234 O33 1.419(8)
C234 C243 1.511(12)
C234 H23J 0.97
C234 H23K 0.97
C241 O31 1.419(7)
C241 C251 1.423(9)
C241 H24A 0.97
C241 H24B 0.97
C242 O32 1.398(7)
C242 C252 1.411(11)
C242 H24C 0.97
C242 H24D 0.97
C243 C253 1.458(14)
C243 H24E 0.97
C243 H24F 0.97
C251 C261 1.495(9)
C251 H25A 0.97
C251 H25B 0.97
C252 C262 1.432(12)
C252 H25C 0.97
C252 H25D 0.97
C253 C263 1.619(13)
C253 H25E 0.97
C253 H25F 0.97
C261 C271 1.476(9)
C261 H26A 0.97
C261 H26B 0.97
C262 C272 1.500(11)
C262 H26C 0.97
C262 H26D 0.97
C263 O33 1.389(8)
C263 H26E 0.97
C263 H26F 0.97
C271 O31 1.429(6)
C271 H27A 0.97
C271 H27B 0.97
C272 O32 1.393(6)
C272 H27C 0.97
C272 H27D 0.97
C281 O41 1.401(6)
C281 C291 1.439(9)
C281 H28E 0.97
C281 H28F 0.97
C282 O42 1.363(7)
C282 C292 1.452(12)
C282 H28G 0.97
C282 H28H 0.97
C291 C301 1.465(10)
C291 H29E 0.97
C291 H29F 0.97
C292 C302 1.361(12)
C292 H29G 0.97
C292 H29H 0.97
C301 C311 1.501(8)
C301 H30E 0.97
C301 H30F 0.97
C302 C312 1.501(11)
C302 H30G 0.97
C302 H30H 0.97
C311 O41 1.402(6)
C311 H31E 0.97
C311 H31F 0.97
C312 O42 1.410(7)
C312 H31G 0.97
C312 H31H 0.97
O11 Li11 1.857(8)
O12 Li12 1.898(7)
O22 Li11 1.858(8)
O23 Li12 1.867(8)
O31 Li11 1.998(7)
O32 Li12 1.952(8)
O41 Li11 1.983(7)
O42 Li12 1.985(8)
